data_1565262
loop_
_publ_author_name
'Vatsa, Aditi'
'Padhi, Sumanta Kumar'

_publ_section_title
;
 Catalytic water oxidation by a single site [Ru(Fc-tpy)(bpy)OH2]2+ complex
 and it&#x2019;s mechanistic study
;
_journal_name_full 'Inorganica Chimica Acta'
_journal_page_first 119444
_journal_paper_doi 10.1016/j.ica.2020.119444
_journal_volume 504
_journal_year 2020
_chemical_formula_moiety 'C35 H27 Cl Fe N5 Ru, F6 P'
_chemical_formula_sum 'C35 H27 Cl F6 Fe N5 P Ru'
_chemical_formula_weight 854.96
_chemical_name_systematic '[Ru(Fc-tpy)(bpy)Cl](PF6)'
_space_group_crystal_system triclinic
_space_group_IT_number 2
_space_group_name_Hall '-P 1'
_space_group_name_H-M_alt 'P -1'
_symmetry_Int_Tables_number 2
_cell_angle_alpha 76.772(5)
_cell_angle_beta 85.757(5)
_cell_angle_gamma 77.233(6)
_cell_formula_units_Z 2
_cell_length_a 10.3905(7)
_cell_length_b 13.6630(9)
_cell_length_c 14.4405(8)
_cell_measurement_reflns_used 262
_cell_measurement_temperature 298
_cell_measurement_theta_max 16.9860
_cell_measurement_theta_min 2.8950
_cell_volume 1945.7(2)
_computing_cell_refinement
;
'CrysAlisPro 1.171.39.29c (Rigaku OD, 2017)'
;
_computing_data_collection
;
'CrysAlisPro 1.171.39.29c (Rigaku OD, 2017)'
;
_computing_data_reduction
;
'CrysAlisPro 1.171.39.29c (Rigaku OD, 2017)'
;
_computing_molecular_graphics 'Olex2 (Dolomanov et al., 2009)'
_computing_publication_material 'Olex2 (Dolomanov et al., 2009)'
_computing_structure_refinement 'olex2.refine (Bourhis et al., 2015)'
_diffrn_ambient_temperature 298.0
_diffrn_detector 'CCD plate'
_diffrn_detector_area_resol_mean 16.0606
_diffrn_detector_type EosS2
_diffrn_measured_fraction_theta_full 0.9915
_diffrn_measured_fraction_theta_max 0.9915
_diffrn_measurement_device 'four-circle diffractometer'
_diffrn_measurement_device_type 'SuperNova, Single source at offset/far, EosS2'
_diffrn_measurement_method \w-scans
_diffrn_measurement_specimen_support 'Mitegen 50um'
_diffrn_radiation_collimation 0.3
_diffrn_radiation_monochromator mirror
_diffrn_radiation_probe x-ray
_diffrn_radiation_type 'Mo K\a'
_diffrn_radiation_wavelength 0.71073
_diffrn_reflns_av_R_equivalents 0.0000
_diffrn_reflns_av_unetI/netI 0.0819
_diffrn_reflns_limit_h_max 12
_diffrn_reflns_limit_h_min -12
_diffrn_reflns_limit_k_max 15
_diffrn_reflns_limit_k_min -15
_diffrn_reflns_limit_l_max 16
_diffrn_reflns_limit_l_min 0
_diffrn_reflns_number 6413
_diffrn_reflns_theta_full 26.0000
_diffrn_reflns_theta_max 24.50
_diffrn_reflns_theta_min 2.27
_diffrn_source 'micro-focus sealed X-ray tube'
_diffrn_source_current 24.0
_diffrn_source_power 1.2
_diffrn_source_target Mo
_diffrn_source_type 'SuperNova (Mo) X-ray Source'
_diffrn_source_voltage 50.0
_exptl_absorpt_coefficient_mu 0.930
_exptl_absorpt_correction_T_max 0.862
_exptl_absorpt_correction_T_min 0.830
_exptl_absorpt_correction_type empirical
_exptl_absorpt_process_details
;
CrysAlisPro 1.171.39.29c (Rigaku Oxford Diffraction, 2017)
Empirical absorption correction using spherical harmonics,
 implemented in SCALE3 ABSPACK scaling algorithm.
;
_exptl_crystal_colour 'clear dark pink'
_exptl_crystal_colour_lustre clear
_exptl_crystal_colour_modifier dark
_exptl_crystal_colour_primary pink
_exptl_crystal_density_diffrn 1.4592
_exptl_crystal_description block
_exptl_crystal_F_000 855.1271
_exptl_crystal_size_max 0.2
_exptl_crystal_size_mid 0.18
_exptl_crystal_size_min 0.16
_refine_diff_density_max 0.9266
_refine_diff_density_min -0.6828
_refine_diff_density_rms 0.1369
_refine_ls_d_res_high 0.8570
_refine_ls_d_res_low 8.9562
_refine_ls_goodness_of_fit_ref 0.9278
_refine_ls_hydrogen_treatment constr
_refine_ls_matrix_type full
_refine_ls_number_constraints 54
_refine_ls_number_parameters 451
_refine_ls_number_reflns 6413
_refine_ls_number_restraints 0
_refine_ls_restrained_S_all 0.9278
_refine_ls_R_factor_all 0.0984
_refine_ls_R_factor_gt 0.0649
_refine_ls_shift/su_max 0.0000
_refine_ls_shift/su_mean 0.0000
_refine_ls_structure_factor_coef Fsqd
_refine_ls_weighting_details 'w=1/[\s^2^(Fo^2^)+(0.1095P)^2^] where P=(Fo^2^+2Fc^2^)/3'
_refine_ls_weighting_scheme calc
_refine_ls_wR_factor_gt 0.1637
_refine_ls_wR_factor_ref 0.1794
_reflns_Friedel_coverage 0.0
_reflns_limit_h_max 12
_reflns_limit_h_min -12
_reflns_limit_k_max 15
_reflns_limit_k_min -15
_reflns_limit_l_max 16
_reflns_limit_l_min 0
_reflns_number_gt 4035
_reflns_number_total 6413
_reflns_threshold_expression I>=2u(I)
_cod_data_source_file ICA-2020-504-119444.cif
_cod_data_source_block Rfctpy_2
_cod_database_code 1565262
_olex2_refinement_description
;
1. Fixed Uiso
 At 1.2 times of:
  All C(H) groups
2. Restrained planarity
 F2, F4, F5, F6
 with sigma of 0.1
 F6, F1, F4, F3
 with sigma of 0.1
 F6, F5, F4, F2
 with sigma of 0.1
3.a Aromatic/amide H refined with riding coordinates:
 C12(H12), C9(H9), C13(H13), C14(H14), C27(H27), C7(H7), C15(H15), C30(H30),
 C1(H1), C16(H16), C25(H25), C24(H24), C4(H4), C2(H2), C23(H23), C22(H22),
 C3(H3), C17(H17), C28(H28), C29(H29), C19(H19), C18(H18), C33(H33), C31(H31),
 C35(H35), C34(H34), C32(H32)
;
_olex2_submission_original_sample_id '[Ru(Fc-tpy)(bpy)Cl](PF6)'
_olex2_submission_special_instructions 'No special instructions were received'

loop_
_space_group_symop_id
_space_group_symop_operation_xyz
1 x,y,z
2 -x,-y,-z

loop_
_atom_site_label
_atom_site_type_symbol
_atom_site_fract_x
_atom_site_fract_y
_atom_site_fract_z
_atom_site_U_iso_or_equiv
_atom_site_adp_type
_atom_site_occupancy
_atom_site_refinement_flags_posn
Ru1 Ru 0.16294(5) 0.41201(4) 0.27141(3) 0.0510(2) Uani 1.000000 .
Cl1 Cl -0.07506(16) 0.43310(14) 0.27589(11) 0.0624(5) Uani 1.000000 .
N3 N 0.1727(5) 0.3459(4) 0.4164(3) 0.0532(13) Uani 1.000000 .
N4 N 0.1995(6) 0.2772(4) 0.2212(3) 0.0589(14) Uani 1.000000 .
N2 N 0.1477(5) 0.5345(4) 0.3250(3) 0.0468(12) Uani 1.000000 .
N1 N 0.1441(5) 0.5264(4) 0.1483(3) 0.0620(15) Uani 1.000000 .
N5 N 0.3650(5) 0.3842(5) 0.2571(3) 0.0626(14) Uani 1.000000 .
C11 C 0.1714(6) 0.4144(5) 0.4714(4) 0.0510(15) Uani 1.000000 .
C12 C 0.1826(6) 0.3826(5) 0.5699(4) 0.0624(18) Uani 1.000000 .
H12 H 0.1846(6) 0.4297(5) 0.6069(4) 0.075(2) Uiso 1.000000 R
C26 C 0.1432(7) 0.7944(6) 0.4375(6) 0.073(2) Uani 1.000000 .
C10 C 0.1588(6) 0.5214(5) 0.4197(4) 0.0527(15) Uani 1.000000 .
C9 C 0.1565(6) 0.6056(5) 0.4581(4) 0.0532(15) Uani 1.000000 .
H9 H 0.1638(6) 0.5971(5) 0.5234(4) 0.0639(19) Uiso 1.000000 R
C8 C 0.1428(6) 0.7052(5) 0.3978(4) 0.0537(16) Uani 1.000000 .
C13 C 0.1908(7) 0.2783(6) 0.6120(5) 0.072(2) Uani 1.000000 .
H13 H 0.1978(7) 0.2553(6) 0.6775(5) 0.086(2) Uiso 1.000000 R
C14 C 0.1884(7) 0.2101(6) 0.5552(5) 0.071(2) Uani 1.000000 .
H14 H 0.1910(7) 0.1409(6) 0.5816(5) 0.085(2) Uiso 1.000000 R
C27 C 0.1566(8) 0.7957(6) 0.5354(5) 0.079(2) Uani 1.000000 .
H27 H 0.1614(8) 0.7401(6) 0.5870(5) 0.095(3) Uiso 1.000000 R
C7 C 0.1324(7) 0.7146(5) 0.3016(5) 0.0663(18) Uani 1.000000 .
H7 H 0.1239(7) 0.7789(5) 0.2607(5) 0.080(2) Uiso 1.000000 R
C6 C 0.1346(6) 0.6276(5) 0.2648(4) 0.0586(17) Uani 1.000000 .
C5 C 0.1291(7) 0.6244(5) 0.1639(4) 0.0607(17) Uani 1.000000 .
C15 C 0.1822(7) 0.2468(5) 0.4598(5) 0.0645(18) Uani 1.000000 .
H15 H 0.1847(7) 0.1999(5) 0.4218(5) 0.077(2) Uiso 1.000000 R
C20 C 0.3296(8) 0.2339(6) 0.2095(5) 0.074(2) Uani 1.000000 .
C21 C 0.4223(7) 0.2967(7) 0.2287(5) 0.073(2) Uani 1.000000 .
C30 C 0.1355(9) 0.8984(6) 0.3838(6) 0.088(2) Uani 1.000000 .
H30 H 0.1260(9) 0.9220(6) 0.3184(6) 0.106(3) Uiso 1.000000 R
C1 C 0.1433(8) 0.5160(6) 0.0578(4) 0.075(2) Uani 1.000000 .
H1 H 0.1525(8) 0.4509(6) 0.0455(4) 0.091(3) Uiso 1.000000 R
C16 C 0.1087(8) 0.2250(6) 0.2065(5) 0.074(2) Uani 1.000000 .
H16 H 0.0199(8) 0.2528(6) 0.2161(5) 0.088(2) Uiso 1.000000 R
C25 C 0.4418(7) 0.4438(6) 0.2715(5) 0.077(2) Uani 1.000000 .
H25 H 0.4034(7) 0.5049(6) 0.2897(5) 0.093(3) Uiso 1.000000 R
C24 C 0.5770(9) 0.4189(10) 0.2605(7) 0.112(3) Uani 1.000000 .
H24 H 0.6288(9) 0.4628(10) 0.2704(7) 0.135(4) Uiso 1.000000 R
C4 C 0.1116(9) 0.7084(6) 0.0901(5) 0.087(3) Uani 1.000000 .
H4 H 0.0996(9) 0.7736(6) 0.1027(5) 0.105(3) Uiso 1.000000 R
C2 C 0.1289(10) 0.6006(9) -0.0165(5) 0.109(3) Uani 1.000000 .
H2 H 0.1313(10) 0.5907(9) -0.0782(5) 0.130(4) Uiso 1.000000 R
C23 C 0.6342(10) 0.3278(11) 0.2345(7) 0.111(3) Uani 1.000000 .
H23 H 0.7256(10) 0.3084(11) 0.2288(7) 0.133(4) Uiso 1.000000 R
C22 C 0.5592(9) 0.2686(9) 0.2179(6) 0.105(3) Uani 1.000000 .
H22 H 0.5972(9) 0.2078(9) 0.1989(6) 0.126(4) Uiso 1.000000 R
C3 C 0.1114(10) 0.6984(7) -0.0033(5) 0.097(3) Uani 1.000000 .
H3 H 0.0999(10) 0.7551(7) -0.0541(5) 0.116(3) Uiso 1.000000 R
C17 C 0.1415(11) 0.1334(6) 0.1781(7) 0.103(3) Uani 1.000000 .
H17 H 0.0772(11) 0.0994(6) 0.1680(7) 0.124(4) Uiso 1.000000 R
C28 C 0.1611(11) 0.8965(8) 0.5386(8) 0.117(3) Uani 1.000000 .
H28 H 0.1733(11) 0.9188(8) 0.5929(8) 0.141(4) Uiso 1.000000 R
C29 C 0.1450(12) 0.9560(8) 0.4501(9) 0.125(4) Uani 1.000000 .
H29 H 0.1408(12) 1.0265(8) 0.4352(9) 0.150(4) Uiso 1.000000 R
C19 C 0.3686(10) 0.1438(8) 0.1813(7) 0.106(3) Uani 1.000000 .
H19 H 0.4579(10) 0.1165(8) 0.1732(7) 0.127(4) Uiso 1.000000 R
C18 C 0.2757(14) 0.0932(9) 0.1648(9) 0.135(4) Uani 1.000000 .
H18 H 0.3020(14) 0.0317(9) 0.1446(9) 0.162(5) Uiso 1.000000 R
C33 C 0.4819(16) 0.8407(19) 0.5096(13) 0.204(9) Uani 1.000000 .
H33 H 0.4906(16) 0.8574(19) 0.5674(13) 0.245(11) Uiso 1.000000 R
Fe1 Fe 0.30887(13) 0.84264(9) 0.45293(8) 0.0824(4) Uani 1.000000 .
C31 C 0.4643(9) 0.7523(11) 0.4010(11) 0.136(4) Uani 1.000000 .
H31 H 0.4575(9) 0.6994(11) 0.3722(11) 0.163(5) Uiso 1.000000 R
C35 C 0.4619(11) 0.8540(10) 0.3560(8) 0.125(4) Uani 1.000000 .
H35 H 0.4557(11) 0.8816(10) 0.2910(8) 0.151(5) Uiso 1.000000 R
C34 C 0.4704(13) 0.9072(12) 0.4267(10) 0.159(6) Uani 1.000000 .
H34 H 0.4684(13) 0.9772(12) 0.4170(10) 0.191(7) Uiso 1.000000 R
C32 C 0.4792(11) 0.7446(15) 0.4994(11) 0.159(6) Uani 1.000000 .
H32 H 0.4858(11) 0.6855(15) 0.5475(11) 0.191(8) Uiso 1.000000 R
P1 P -0.1909(3) 0.9909(2) 0.1546(2) 0.1176(10) Uani 1.000000 .
F5 F -0.1923(13) 1.0992(6) 0.1556(13) 0.334(9) Uani 1.000000 .
F3 F -0.145(2) 0.9812(16) 0.0659(10) 0.486(16) Uani 1.000000 .
F6 F -0.0514(17) 0.9528(11) 0.182(2) 0.462(16) Uani 1.000000 .
F1 F -0.255(2) 0.9980(11) 0.2472(8) 0.380(11) Uani 1.000000 .
F4 F -0.3272(11) 1.0165(17) 0.1292(12) 0.384(11) Uani 1.000000 .
F2 F -0.1823(14) 0.8781(8) 0.1782(12) 0.298(7) Uani 1.000000 .

loop_
_atom_site_aniso_label
_atom_site_aniso_U_11
_atom_site_aniso_U_22
_atom_site_aniso_U_33
_atom_site_aniso_U_12
_atom_site_aniso_U_13
_atom_site_aniso_U_23
Ru1 0.0436(4) 0.0619(4) 0.0483(3) -0.0187(2) -0.0043(2) -0.0050(2)
Cl1 0.0484(10) 0.0851(12) 0.0584(9) -0.0230(9) -0.0025(7) -0.0164(8)
N3 0.050(3) 0.057(3) 0.051(3) -0.018(3) -0.006(2) 0.001(2)
N4 0.062(4) 0.059(3) 0.054(3) -0.013(3) -0.003(3) -0.010(3)
N2 0.044(3) 0.056(3) 0.041(2) -0.018(2) -0.005(2) -0.003(2)
N1 0.056(4) 0.082(4) 0.050(3) -0.028(3) -0.010(2) -0.002(3)
N5 0.047(4) 0.087(4) 0.050(3) -0.015(3) 0.002(2) -0.006(3)
C11 0.045(4) 0.058(4) 0.049(3) -0.017(3) -0.006(3) -0.004(3)
C12 0.054(4) 0.083(5) 0.047(3) -0.017(4) -0.007(3) -0.003(3)
C26 0.056(5) 0.068(5) 0.101(5) -0.006(4) -0.006(4) -0.033(4)
C10 0.040(4) 0.071(4) 0.049(3) -0.018(3) -0.012(3) -0.006(3)
C9 0.043(4) 0.070(4) 0.050(3) -0.019(3) -0.006(3) -0.013(3)
C8 0.033(4) 0.068(4) 0.062(4) -0.012(3) -0.006(3) -0.015(3)
C13 0.058(5) 0.087(6) 0.053(4) -0.012(4) -0.007(3) 0.017(4)
C14 0.065(5) 0.061(5) 0.075(5) -0.009(4) -0.009(4) 0.006(4)
C27 0.098(6) 0.083(6) 0.059(4) -0.014(5) 0.001(4) -0.024(4)
C7 0.066(5) 0.055(4) 0.079(5) -0.022(4) -0.013(4) -0.003(3)
C6 0.049(4) 0.072(5) 0.052(3) -0.021(3) -0.003(3) 0.001(3)
C5 0.068(5) 0.066(5) 0.050(3) -0.026(4) -0.016(3) 0.000(3)
C15 0.061(5) 0.062(5) 0.069(4) -0.018(3) -0.006(3) -0.005(4)
C20 0.060(5) 0.083(6) 0.072(4) 0.000(4) 0.002(4) -0.017(4)
C21 0.048(5) 0.104(6) 0.063(4) -0.014(4) -0.002(3) -0.010(4)
C30 0.100(7) 0.066(5) 0.094(6) -0.013(5) -0.023(5) -0.007(4)
C1 0.097(6) 0.098(6) 0.036(3) -0.041(5) -0.001(3) -0.006(4)
C16 0.070(5) 0.064(5) 0.092(5) -0.017(4) -0.015(4) -0.021(4)
C25 0.049(5) 0.102(6) 0.082(5) -0.032(4) -0.012(4) -0.003(4)
C24 0.051(7) 0.157(11) 0.121(8) -0.033(6) -0.008(5) -0.001(7)
C4 0.124(7) 0.083(6) 0.061(4) -0.052(5) -0.013(4) 0.003(4)
C2 0.132(9) 0.150(9) 0.042(4) -0.060(7) -0.012(4) 0.014(5)
C23 0.044(6) 0.189(12) 0.095(6) -0.024(7) -0.000(5) -0.026(7)
C22 0.048(6) 0.172(10) 0.082(5) 0.010(6) -0.008(4) -0.029(6)
C3 0.146(9) 0.084(6) 0.067(5) -0.054(6) -0.031(5) 0.008(4)
C17 0.107(8) 0.058(5) 0.146(8) -0.009(5) -0.042(6) -0.020(5)
C28 0.161(11) 0.095(7) 0.112(8) -0.026(7) -0.012(7) -0.055(6)
C29 0.176(12) 0.067(6) 0.137(9) -0.018(7) -0.030(8) -0.031(6)
C19 0.086(7) 0.098(7) 0.131(8) 0.012(6) -0.016(6) -0.047(6)
C18 0.140(12) 0.086(8) 0.174(11) 0.009(8) -0.014(9) -0.048(7)
C33 0.176(15) 0.33(2) 0.145(13) -0.173(17) -0.044(10) 0.001(16)
Fe1 0.0916(9) 0.0791(8) 0.0839(7) -0.0390(7) -0.0206(6) -0.0068(6)
C31 0.049(6) 0.158(12) 0.202(14) -0.022(6) 0.002(7) -0.041(10)
C35 0.128(10) 0.124(9) 0.115(8) -0.066(7) -0.008(7) 0.033(7)
C34 0.179(13) 0.215(15) 0.115(9) -0.141(12) -0.036(8) 0.006(10)
C32 0.052(7) 0.243(18) 0.128(11) -0.026(8) -0.010(6) 0.068(11)
P1 0.105(3) 0.093(2) 0.132(3) -0.0160(16) -0.0088(19) 0.0174(17)
F5 0.261(13) 0.093(6) 0.59(2) -0.032(6) 0.189(14) -0.029(9)
F3 0.50(3) 0.53(3) 0.213(12) 0.17(2) 0.214(16) 0.012(15)
F6 0.304(17) 0.218(12) 0.91(4) 0.066(11) -0.40(2) -0.220(19)
F1 0.73(4) 0.254(14) 0.151(9) -0.129(18) 0.115(14) -0.051(8)
F4 0.119(9) 0.65(3) 0.44(2) 0.040(13) -0.080(11) -0.32(2)
F2 0.288(15) 0.135(8) 0.436(19) -0.057(8) 0.038(13) 0.005(10)

loop_
_atom_type_symbol
_atom_type_scat_dispersion_real
_atom_type_scat_dispersion_imag
_atom_type_scat_Cromer_Mann_a1
_atom_type_scat_Cromer_Mann_a2
_atom_type_scat_Cromer_Mann_a3
_atom_type_scat_Cromer_Mann_a4
_atom_type_scat_Cromer_Mann_b1
_atom_type_scat_Cromer_Mann_b2
_atom_type_scat_Cromer_Mann_b3
_atom_type_scat_Cromer_Mann_b4
_atom_type_scat_Cromer_Mann_c
_atom_type_scat_source
_atom_type_scat_dispersion_source
Ru -1.23940 0.83517 19.26740 12.91820 4.86337 1.56756 0.80852 8.43467 24.79970 94.29280 5.37873983383 'International Tables Volume C Table 6.1.1.4 (pp. 500-502)' 'Henke, Gullikson and Davis, At. Data and Nucl. Data Tables, 1993, 54, 2'
C 0.00347 0.00161 2.31000 1.02000 1.58860 0.86500 20.84390 10.20750 0.56870 51.65120 0.215599998832 'International Tables Volume C Table 6.1.1.4 (pp. 500-502)' 'Henke, Gullikson and Davis, At. Data and Nucl. Data Tables, 1993, 54, 2'
Cl 0.14873 0.16029 11.46040 7.19640 6.25560 1.64550 0.01040 1.16620 18.51940 47.77840 -9.55739974976 'International Tables Volume C Table 6.1.1.4 (pp. 500-502)' 'Henke, Gullikson and Davis, At. Data and Nucl. Data Tables, 1993, 54, 2'
H 0.00000 0.00000 0.49300 0.32291 0.14019 0.04081 10.51090 26.12570 3.14236 57.79970 0.0030380000826 'International Tables Volume C Table 6.1.1.4 (pp. 500-502)' 'Henke, Gullikson and Davis, At. Data and Nucl. Data Tables, 1993, 54, 2'
F 0.01794 0.01033 3.53920 2.64120 1.51700 1.02430 10.28250 4.29440 0.26150 26.14760 0.277599990368 'International Tables Volume C Table 6.1.1.4 (pp. 500-502)' 'Henke, Gullikson and Davis, At. Data and Nucl. Data Tables, 1993, 54, 2'
N 0.00653 0.00323 12.21260 3.13220 2.01250 1.16630 0.00570 9.89330 28.99750 0.58260 -11.5290002823 'International Tables Volume C Table 6.1.1.4 (pp. 500-502)' 'Henke, Gullikson and Davis, At. Data and Nucl. Data Tables, 1993, 54, 2'
P 0.10434 0.09671 6.43450 4.17910 1.78000 1.49080 1.90670 27.15700 0.52600 68.16450 1.11489999294 'International Tables Volume C Table 6.1.1.4 (pp. 500-502)' 'Henke, Gullikson and Davis, At. Data and Nucl. Data Tables, 1993, 54, 2'
Fe 0.35822 0.84933 11.76950 7.35730 3.52220 2.30450 4.76110 0.30720 15.35350 76.88050 1.03690004349 'International Tables Volume C Table 6.1.1.4 (pp. 500-502)' 'Henke, Gullikson and Davis, At. Data and Nucl. Data Tables, 1993, 54, 2'

loop_
_geom_angle_atom_site_label_1
_geom_angle_atom_site_label_2
_geom_angle_atom_site_label_3
_geom_angle
_geom_angle_site_symmetry_1
_geom_angle_site_symmetry_3
N3 Ru1 Cl1 91.50(14) . .
N4 Ru1 Cl1 94.86(16) . .
N4 Ru1 N3 98.13(19) . .
N2 Ru1 Cl1 90.80(14) . .
N2 Ru1 N3 78.97(19) . .
N2 Ru1 N4 173.7(2) . .
N1 Ru1 Cl1 87.92(15) . .
N1 Ru1 N3 158.3(2) . .
N1 Ru1 N4 103.5(2) . .
N1 Ru1 N2 79.4(2) . .
N5 Ru1 Cl1 173.70(17) . .
N5 Ru1 N3 91.6(2) . .
N5 Ru1 N4 79.3(2) . .
N5 Ru1 N2 95.2(2) . .
N5 Ru1 N1 91.2(2) . .
C11 N3 Ru1 113.6(4) . .
C15 N3 Ru1 128.5(4) . .
C15 N3 C11 117.9(5) . .
C20 N4 Ru1 115.4(5) . .
C16 N4 Ru1 126.7(5) . .
C16 N4 C20 117.7(6) . .
C10 N2 Ru1 118.6(4) . .
C6 N2 Ru1 118.7(4) . .
C6 N2 C10 122.7(5) . .
C5 N1 Ru1 114.1(4) . .
C1 N1 Ru1 127.9(5) . .
C1 N1 C5 118.0(6) . .
C21 N5 Ru1 115.7(5) . .
C25 N5 Ru1 126.3(6) . .
C25 N5 C21 118.0(7) . .
C12 C11 N3 121.2(6) . .
C10 C11 N3 115.2(5) . .
C10 C11 C12 123.6(6) . .
H12 C12 C11 120.7(4) . .
C13 C12 C11 118.6(6) . .
C13 C12 H12 120.7(4) . .
C27 C26 C8 127.4(7) . .
C30 C26 C8 125.7(7) . .
C30 C26 C27 106.8(6) . .
Fe1 C26 C8 123.4(5) . .
Fe1 C26 C27 70.0(4) . .
Fe1 C26 C30 69.7(4) . .
C11 C10 N2 113.5(5) . .
C9 C10 N2 119.5(5) . .
C9 C10 C11 127.0(5) . .
H9 C9 C10 120.0(3) . .
C8 C9 C10 120.0(5) . .
C8 C9 H9 120.0(3) . .
C9 C8 C26 120.4(6) . .
C7 C8 C26 121.4(6) . .
C7 C8 C9 118.2(6) . .
H13 C13 C12 120.3(4) . .
C14 C13 C12 119.4(6) . .
C14 C13 H13 120.3(4) . .
H14 C14 C13 121.0(4) . .
C15 C14 C13 118.0(7) . .
C15 C14 H14 121.0(4) . .
H27 C27 C26 126.5(4) . .
C28 C27 C26 107.1(7) . .
C28 C27 H27 126.5(5) . .
Fe1 C27 C26 68.5(4) . .
Fe1 C27 H27 127.6(2) . .
Fe1 C27 C28 69.0(5) . .
H7 C7 C8 119.8(4) . .
C6 C7 C8 120.4(6) . .
C6 C7 H7 119.8(4) . .
C7 C6 N2 119.2(5) . .
C5 C6 N2 113.9(6) . .
C5 C6 C7 126.9(6) . .
C6 C5 N1 113.9(5) . .
C4 C5 N1 121.1(6) . .
C4 C5 C6 124.9(6) . .
C14 C15 N3 124.7(6) . .
H15 C15 N3 117.6(4) . .
H15 C15 C14 117.6(4) . .
C21 C20 N4 113.7(7) . .
C19 C20 N4 122.1(8) . .
C19 C20 C21 124.2(8) . .
C20 C21 N5 115.7(6) . .
C22 C21 N5 121.0(8) . .
C22 C21 C20 123.3(9) . .
H30 C30 C26 127.1(4) . .
C29 C30 C26 105.7(8) . .
C29 C30 H30 127.1(6) . .
Fe1 C30 C26 68.6(4) . .
Fe1 C30 H30 126.1(3) . .
Fe1 C30 C29 69.8(6) . .
H1 C1 N1 119.6(4) . .
C2 C1 N1 120.7(8) . .
C2 C1 H1 119.6(5) . .
H16 C16 N4 118.4(4) . .
C17 C16 N4 123.1(8) . .
C17 C16 H16 118.4(5) . .
H25 C25 N5 118.8(5) . .
C24 C25 N5 122.4(9) . .
C24 C25 H25 118.8(7) . .
H24 C24 C25 120.6(7) . .
C23 C24 C25 118.9(10) . .
C23 C24 H24 120.6(6) . .
H4 C4 C5 119.4(4) . .
C3 C4 C5 121.3(8) . .
C3 C4 H4 119.4(5) . .
H2 C2 C1 118.7(5) . .
C3 C2 C1 122.7(8) . .
C3 C2 H2 118.7(4) . .
H23 C23 C24 120.2(6) . .
C22 C23 C24 119.5(10) . .
C22 C23 H23 120.2(7) . .
C23 C22 C21 120.1(10) . .
H22 C22 C21 119.9(6) . .
H22 C22 C23 119.9(7) . .
C2 C3 C4 116.2(7) . .
H3 C3 C4 121.9(5) . .
H3 C3 C2 121.9(4) . .
H17 C17 C16 121.4(5) . .
C18 C17 C16 117.1(9) . .
C18 C17 H17 121.4(6) . .
H28 C28 C27 125.6(5) . .
C29 C28 C27 108.8(8) . .
C29 C28 H28 125.6(5) . .
Fe1 C28 C27 70.6(5) . .
Fe1 C28 H28 124.4(3) . .
Fe1 C28 C29 71.0(7) . .
C28 C29 C30 111.4(8) . .
H29 C29 C30 124.3(6) . .
H29 C29 C28 124.3(5) . .
Fe1 C29 C30 70.1(6) . .
Fe1 C29 C28 70.0(7) . .
Fe1 C29 H29 127.2(3) . .
H19 C19 C20 120.2(6) . .
C18 C19 C20 119.5(10) . .
C18 C19 H19 120.2(7) . .
C19 C18 C17 120.4(10) . .
H18 C18 C17 119.8(6) . .
H18 C18 C19 119.8(7) . .
Fe1 C33 H33 125.2(6) . .
C34 C33 H33 124.4(11) . .
C34 C33 Fe1 71.6(8) . .
C32 C33 H33 124.4(11) . .
C32 C33 Fe1 70.4(7) . .
C32 C33 C34 111.2(16) . .
C27 Fe1 C26 41.4(3) . .
C30 Fe1 C26 41.7(3) . .
C30 Fe1 C27 69.1(3) . .
C28 Fe1 C26 68.8(3) . .
C28 Fe1 C27 40.4(3) . .
C28 Fe1 C30 68.0(4) . .
C29 Fe1 C26 67.9(4) . .
C29 Fe1 C27 66.7(4) . .
C29 Fe1 C30 40.1(3) . .
C29 Fe1 C28 39.0(4) . .
C33 Fe1 C26 157.4(7) . .
C33 Fe1 C27 121.7(6) . .
C33 Fe1 C30 159.7(7) . .
C33 Fe1 C28 108.1(7) . .
C33 Fe1 C29 124.6(8) . .
C31 Fe1 C26 109.0(4) . .
C31 Fe1 C27 126.7(5) . .
C31 Fe1 C30 122.6(5) . .
C31 Fe1 C28 162.7(6) . .
C31 Fe1 C29 157.6(6) . .
C31 Fe1 C33 67.0(7) . .
C35 Fe1 C26 126.6(4) . .
C35 Fe1 C27 164.0(4) . .
C35 Fe1 C30 109.0(4) . .
C35 Fe1 C28 155.0(5) . .
C35 Fe1 C29 122.8(5) . .
C35 Fe1 C33 65.6(6) . .
C35 Fe1 C31 39.9(4) . .
C34 Fe1 C26 163.2(5) . .
C34 Fe1 C27 154.0(5) . .
C34 Fe1 C30 125.1(5) . .
C34 Fe1 C28 119.8(5) . .
C34 Fe1 C29 108.8(6) . .
C34 Fe1 C33 38.1(5) . .
C34 Fe1 C31 67.3(6) . .
C34 Fe1 C35 40.1(4) . .
C32 Fe1 C26 122.7(6) . .
C32 Fe1 C27 108.5(4) . .
C32 Fe1 C30 159.2(7) . .
C32 Fe1 C28 124.5(6) . .
C32 Fe1 C29 159.5(7) . .
C32 Fe1 C33 39.3(6) . .
C32 Fe1 C31 41.1(5) . .
C32 Fe1 C35 67.2(4) . .
C32 Fe1 C34 66.1(6) . .
H31 C31 Fe1 124.0(3) . .
C35 C31 Fe1 71.3(7) . .
C35 C31 H31 126.6(9) . .
C32 C31 Fe1 69.8(7) . .
C32 C31 H31 126.6(11) . .
C32 C31 C35 106.8(13) . .
C31 C35 Fe1 68.8(6) . .
H35 C35 Fe1 126.9(3) . .
H35 C35 C31 126.3(9) . .
C34 C35 Fe1 69.5(7) . .
C34 C35 C31 107.3(11) . .
C34 C35 H35 126.3(7) . .
Fe1 C34 C33 70.4(7) . .
C35 C34 C33 108.1(14) . .
C35 C34 Fe1 70.4(6) . .
H34 C34 C33 125.9(11) . .
H34 C34 Fe1 124.9(5) . .
H34 C34 C35 125.9(7) . .
Fe1 C32 C33 70.3(9) . .
C31 C32 C33 106.5(13) . .
C31 C32 Fe1 69.1(6) . .
H32 C32 C33 126.8(11) . .
H32 C32 Fe1 125.4(4) . .
H32 C32 C31 126.8(11) . .
F3 P1 F5 104.3(12) . .
F6 P1 F5 94.6(8) . .
F6 P1 F3 85.0(13) . .
F1 P1 F5 79.1(8) . .
F1 P1 F3 173.1(14) . .
F1 P1 F6 100.8(13) . .
F4 P1 F5 91.5(9) . .
F4 P1 F3 94.3(12) . .
F4 P1 F6 173.9(10) . .
F4 P1 F1 79.6(11) . .
F2 P1 F5 166.2(10) . .
F2 P1 F3 87.4(11) . .
F2 P1 F6 78.9(8) . .
F2 P1 F1 89.9(8) . .
F2 P1 F4 94.9(10) . .

loop_
_geom_bond_atom_site_label_1
_geom_bond_atom_site_label_2
_geom_bond_distance
_geom_bond_site_symmetry_2
Ru1 Cl1 2.4234(17) .
Ru1 N3 2.082(5) .
Ru1 N4 2.080(5) .
Ru1 N2 1.971(5) .
Ru1 N1 2.070(5) .
Ru1 N5 2.052(5) .
N3 C11 1.356(7) .
N3 C15 1.341(8) .
N4 C20 1.366(9) .
N4 C16 1.356(8) .
N2 C10 1.348(7) .
N2 C6 1.351(7) .
N1 C5 1.380(8) .
N1 C1 1.348(7) .
N5 C21 1.351(9) .
N5 C25 1.317(8) .
C11 C12 1.395(8) .
C11 C10 1.463(8) .
C12 H12 0.9300 .
C12 C13 1.402(9) .
C26 C8 1.462(9) .
C26 C27 1.434(10) .
C26 C30 1.442(10) .
C26 Fe1 2.018(7) .
C10 C9 1.382(8) .
C9 H9 0.9300 .
C9 C8 1.422(8) .
C8 C7 1.376(9) .
C13 H13 0.9300 .
C13 C14 1.381(10) .
C14 H14 0.9300 .
C14 C15 1.355(9) .
C27 H27 0.9300 .
C27 C28 1.400(11) .
C27 Fe1 2.038(8) .
C7 H7 0.9300 .
C7 C6 1.403(9) .
C6 C5 1.474(8) .
C5 C4 1.364(9) .
C15 H15 0.9300 .
C20 C21 1.501(10) .
C20 C19 1.352(11) .
C21 C22 1.396(11) .
C30 H30 0.9300 .
C30 C29 1.392(12) .
C30 Fe1 2.033(8) .
C1 H1 0.9300 .
C1 C2 1.374(11) .
C16 H16 0.9300 .
C16 C17 1.370(10) .
C25 H25 0.9300 .
C25 C24 1.376(12) .
C24 H24 0.9300 .
C24 C23 1.378(14) .
C4 H4 0.9300 .
C4 C3 1.388(10) .
C2 H2 0.9300 .
C2 C3 1.363(12) .
C23 H23 0.9300 .
C23 C22 1.309(13) .
C22 H22 0.9300 .
C3 H3 0.9300 .
C17 H17 0.9300 .
C17 C18 1.398(14) .
C28 H28 0.9300 .
C28 C29 1.349(13) .
C28 Fe1 2.016(10) .
C29 H29 0.9300 .
C29 Fe1 2.029(11) .
C19 H19 0.9300 .
C19 C18 1.368(14) .
C18 H18 0.9300 .
C33 H33 0.9300 .
C33 Fe1 2.022(13) .
C33 C34 1.323(18) .
C33 C32 1.36(2) .
Fe1 C31 2.014(12) .
Fe1 C35 2.047(11) .
Fe1 C34 2.036(10) .
Fe1 C32 2.023(12) .
C31 H31 0.9300 .
C31 C35 1.388(15) .
C31 C32 1.418(16) .
C35 H35 0.9300 .
C35 C34 1.400(15) .
C34 H34 0.9300 .
C32 H32 0.9300 .
P1 F5 1.480(10) .
P1 F3 1.358(12) .
P1 F6 1.478(12) .
P1 F1 1.462(11) .
P1 F4 1.437(10) .
P1 F2 1.483(10) .

loop_
_smtbx_masks_void_nr
_smtbx_masks_void_average_x
_smtbx_masks_void_average_y
_smtbx_masks_void_average_z
_smtbx_masks_void_volume
_smtbx_masks_void_count_electrons
1 0.500 -0.600 0.639 421.5 0.0
